data_7208057
loop_
_publ_author_name
'Li, Jia-Bin'
'Dong, Xi-Yan'
'Cao, Li-Hui'
'Zang, Shuang-Quan'
'Mak, Thomas C. W.'

_publ_section_title
;
 N-donor ligand mediated assembly of divalent zinc and cadmium
 coordination polymers based on 2,3,2&#x2032;,3&#x2032;-thiaphthalic acid:
 structures and properties
;
_journal_issue 13
_journal_name_full CrystEngComm
_journal_page_first 4444
_journal_paper_doi 10.1039/c2ce06705f
_journal_volume 14
_journal_year 2012
_chemical_formula_sum 'C30 H20 Cd2 N4 O8 S'
_chemical_formula_weight 821.36
_chemical_name_systematic
;
?
;
_space_group_IT_number 14
_symmetry_space_group_name_Hall '-P 2ybc'
_symmetry_space_group_name_H-M 'P 1 21/c 1'
_atom_sites_solution_hydrogens geom
_atom_sites_solution_primary direct
_atom_sites_solution_secondary difmap
_audit_creation_method SHELXL-97
_cell_angle_alpha 90.00
_cell_angle_beta 120.49(2)
_cell_angle_gamma 90.00
_cell_formula_units_Z 4
_cell_length_a 11.418(2)
_cell_length_b 14.628(3)
_cell_length_c 20.288(6)
_cell_measurement_reflns_used 7120
_cell_measurement_temperature 296(2)
_cell_measurement_theta_max 29.1862
_cell_measurement_theta_min 2.0698
_cell_volume 2920.0(13)
_computing_structure_refinement 'SHELXL-97 (Sheldrick, 1997)'
_computing_structure_solution 'SHELXS-97 (Sheldrick, 1990)'
_diffrn_ambient_temperature 296(2)
_diffrn_measured_fraction_theta_full 0.998
_diffrn_measured_fraction_theta_max 0.998
_diffrn_radiation_monochromator graphite
_diffrn_radiation_source 'fine-focus sealed tube'
_diffrn_radiation_type MoK\a
_diffrn_radiation_wavelength 0.71073
_diffrn_reflns_av_R_equivalents 0.0814
_diffrn_reflns_av_sigmaI/netI 0.0592
_diffrn_reflns_limit_h_max 13
_diffrn_reflns_limit_h_min -13
_diffrn_reflns_limit_k_max 17
_diffrn_reflns_limit_k_min -17
_diffrn_reflns_limit_l_max 24
_diffrn_reflns_limit_l_min -24
_diffrn_reflns_number 28641
_diffrn_reflns_theta_full 25.00
_diffrn_reflns_theta_max 25.00
_diffrn_reflns_theta_min 1.82
_exptl_absorpt_coefficient_mu 1.587
_exptl_absorpt_correction_T_max 1.0000
_exptl_absorpt_correction_T_min 0.5266
_exptl_absorpt_correction_type multi-scan
_exptl_absorpt_process_details SADABS(2009)
_exptl_crystal_density_diffrn 1.868
_exptl_crystal_density_method 'not measured'
_exptl_crystal_F_000 1616
_exptl_crystal_size_max 0.2
_exptl_crystal_size_mid 0.18
_exptl_crystal_size_min 0.15
_refine_diff_density_max 1.622
_refine_diff_density_min -1.795
_refine_diff_density_rms 0.271
_refine_ls_extinction_method none
_refine_ls_goodness_of_fit_ref 1.226
_refine_ls_hydrogen_treatment constr
_refine_ls_matrix_type full
_refine_ls_number_parameters 406
_refine_ls_number_reflns 5137
_refine_ls_number_restraints 0
_refine_ls_restrained_S_all 1.226
_refine_ls_R_factor_all 0.0929
_refine_ls_R_factor_gt 0.0769
_refine_ls_shift/su_max 0.000
_refine_ls_shift/su_mean 0.000
_refine_ls_structure_factor_coef Fsqd
_refine_ls_weighting_details 'calc w=1/[\s^2^(Fo^2^)+(0.0886P)^2^+8.1160P] where P=(Fo^2^+2Fc^2^)/3'
_refine_ls_weighting_scheme calc
_refine_ls_wR_factor_gt 0.1870
_refine_ls_wR_factor_ref 0.2045
_reflns_number_gt 4489
_reflns_number_total 5137
_reflns_threshold_expression >2sigma(I)
_cod_data_source_file c2ce06705f.txt
_cod_data_source_block 3
_cod_depositor_comments
;
The following automatic conversions were performed:

'_exptl_absorpt_correction_type' value 'Multi-scan' changed to
'multi-scan' according to
/home/saulius/struct/CIF-dictionaries/cif_core.dic dictionary named
'cif_core.dic' version 2.4.1 from 2010-06-29.

Automatic conversion script
Id: cif_fix_values 1891 2012-01-12 08:04:46Z andrius 
;
_cod_original_cell_volume 2920.0(12)
_cod_original_sg_symbol_H-M 'P 21/c '
_cod_database_code 7208057

loop_
_symmetry_equiv_pos_as_xyz
'x, y, z'
'-x, y+1/2, -z+1/2'
'-x, -y, -z'
'x, -y-1/2, z-1/2'

loop_
_atom_site_label
_atom_site_type_symbol
_atom_site_fract_x
_atom_site_fract_y
_atom_site_fract_z
_atom_site_U_iso_or_equiv
_atom_site_adp_type
_atom_site_occupancy
_atom_site_symmetry_multiplicity
_atom_site_calc_flag
_atom_site_refinement_flags
Cd1 Cd 0.05001(7) 0.84624(5) 0.56879(4) 0.0439(2) Uani 1 1 d .
Cd2 Cd 0.33324(6) 0.96150(5) 0.48217(4) 0.0437(3) Uani 1 1 d .
O1 O 0.5460(6) 0.9900(5) 0.5812(4) 0.0485(16) Uani 1 1 d .
O2 O 0.5012(7) 0.8411(5) 0.5726(4) 0.061(2) Uani 1 1 d .
O3 O 0.7669(7) 0.9024(5) 0.5643(4) 0.0564(18) Uani 1 1 d .
O4 O 0.9664(7) 0.8378(5) 0.6452(4) 0.061(2) Uani 1 1 d .
O5 O 0.1857(7) 1.2464(5) 0.5341(4) 0.063(2) Uani 1 1 d .
O6 O 0.1026(6) 1.1128(5) 0.5450(4) 0.0521(17) Uani 1 1 d .
O7 O 0.1975(7) 0.9507(4) 0.6497(4) 0.0491(16) Uani 1 1 d .
O8 O 0.2368(6) 0.9385(4) 0.5550(4) 0.0459(16) Uani 1 1 d .
N1 N 0.1501(8) 0.7159(6) 0.5708(5) 0.054(2) Uani 1 1 d .
N2 N 0.2720(8) 0.6163(6) 0.5509(4) 0.049(2) Uani 1 1 d .
N3 N 0.0332(7) 0.3718(6) 0.2163(4) 0.0472(19) Uani 1 1 d .
N4 N -0.1721(8) 0.3904(6) 0.1197(4) 0.050(2) Uani 1 1 d .
C1 C 0.6997(9) 0.8946(6) 0.6852(5) 0.040(2) Uani 1 1 d .
C2 C 0.8272(9) 0.8787(6) 0.6947(5) 0.042(2) Uani 1 1 d .
C3 C 0.9377(10) 0.8663(7) 0.7682(5) 0.052(3) Uani 1 1 d .
H3 H 1.0241 0.8592 0.7751 0.062 Uiso 1 1 calc R
C4 C 0.9214(10) 0.8643(8) 0.8306(6) 0.060(3) Uani 1 1 d .
H4 H 0.9954 0.8528 0.8791 0.072 Uiso 1 1 calc R
C5 C 0.7948(10) 0.8794(7) 0.8212(5) 0.053(3) Uani 1 1 d .
H5 H 0.7833 0.8789 0.8634 0.063 Uiso 1 1 calc R
C6 C 0.6858(9) 0.8952(7) 0.7497(5) 0.044(2) Uani 1 1 d .
C7 C 0.4891(9) 1.0268(6) 0.7136(5) 0.044(2) Uani 1 1 d .
C8 C 0.5866(9) 1.0940(7) 0.7502(5) 0.043(2) Uani 1 1 d .
H8 H 0.6713 1.0781 0.7912 0.052 Uiso 1 1 calc R
C9 C 0.5603(10) 1.1849(7) 0.7270(6) 0.054(3) Uani 1 1 d .
H9 H 0.6266 1.2295 0.7523 0.065 Uiso 1 1 calc R
C10 C 0.4354(10) 1.2080(7) 0.6663(6) 0.051(2) Uani 1 1 d .
H10 H 0.4183 1.2680 0.6489 0.061 Uiso 1 1 calc R
C11 C 0.3331(9) 1.1416(6) 0.6301(5) 0.038(2) Uani 1 1 d .
C12 C 0.3622(8) 1.0517(6) 0.6533(5) 0.039(2) Uani 1 1 d .
C13 C 0.5751(9) 0.9080(8) 0.6070(5) 0.045(2) Uani 1 1 d .
C14 C 0.8530(9) 0.8734(6) 0.6291(5) 0.044(2) Uani 1 1 d .
C15 C 0.1983(9) 1.1714(7) 0.5648(5) 0.042(2) Uani 1 1 d .
C16 C 0.2583(9) 0.9769(6) 0.6154(5) 0.043(2) Uani 1 1 d .
C17 C 0.2604(10) 0.7039(7) 0.5658(5) 0.049(2) Uani 1 1 d .
H17 H 0.3213 0.7499 0.5719 0.059 Uiso 1 1 calc R
C18 C 0.0890(10) 0.6321(7) 0.5576(6) 0.052(2) Uani 1 1 d .
H18 H 0.0081 0.6203 0.5565 0.063 Uiso 1 1 calc R
C19 C 0.1627(10) 0.5697(7) 0.5464(6) 0.053(2) Uani 1 1 d .
H19 H 0.1442 0.5075 0.5374 0.063 Uiso 1 1 calc R
C20 C 0.3841(10) 0.5764(9) 0.5446(6) 0.067(3) Uani 1 1 d .
H20A H 0.4372 0.5366 0.5880 0.080 Uiso 1 1 calc R
H20B H 0.4431 0.6250 0.5460 0.080 Uiso 1 1 calc R
C21 C 0.3325(10) 0.5224(7) 0.4714(6) 0.053(3) Uani 1 1 d .
C22 C 0.3085(11) 0.5652(8) 0.4056(7) 0.064(3) Uani 1 1 d .
H22 H 0.3255 0.6274 0.4063 0.076 Uiso 1 1 calc R
C23 C 0.2593(10) 0.5167(8) 0.3383(6) 0.058(3) Uani 1 1 d .
H23 H 0.2428 0.5466 0.2939 0.070 Uiso 1 1 calc R
C24 C 0.2345(10) 0.4242(8) 0.3364(6) 0.052(3) Uani 1 1 d .
C25 C 0.2619(10) 0.3809(8) 0.4029(6) 0.055(3) Uani 1 1 d .
H25 H 0.2469 0.3184 0.4027 0.066 Uiso 1 1 calc R
C26 C 0.3119(11) 0.4302(9) 0.4707(6) 0.067(3) Uani 1 1 d .
H26 H 0.3313 0.4004 0.5156 0.080 Uiso 1 1 calc R
C27 C 0.1810(10) 0.3701(8) 0.2630(6) 0.060(3) Uani 1 1 d .
H27A H 0.2190 0.3951 0.2335 0.072 Uiso 1 1 calc R
H27B H 0.2112 0.3072 0.2754 0.072 Uiso 1 1 calc R
C28 C -0.0435(9) 0.3993(7) 0.1448(5) 0.049(2) Uani 1 1 d .
H28 H -0.0086 0.4225 0.1156 0.059 Uiso 1 1 calc R
C29 C -0.1818(10) 0.3563(8) 0.1788(6) 0.061(3) Uani 1 1 d .
H29 H -0.2623 0.3433 0.1779 0.073 Uiso 1 1 calc R
C30 C -0.0567(11) 0.3445(9) 0.2384(6) 0.068(3) Uani 1 1 d .
H30 H -0.0346 0.3219 0.2862 0.082 Uiso 1 1 calc R
S1 S 0.5225(3) 0.91049(18) 0.74140(15) 0.0508(6) Uani 1 1 d .

loop_
_atom_site_aniso_label
_atom_site_aniso_U_11
_atom_site_aniso_U_22
_atom_site_aniso_U_33
_atom_site_aniso_U_23
_atom_site_aniso_U_13
_atom_site_aniso_U_12
Cd1 0.0370(4) 0.0483(4) 0.0431(4) 0.0018(3) 0.0179(3) 0.0032(3)
Cd2 0.0312(4) 0.0593(5) 0.0359(4) 0.0031(3) 0.0135(3) -0.0023(3)
O1 0.037(4) 0.062(4) 0.048(4) 0.013(3) 0.022(3) 0.008(3)
O2 0.045(4) 0.080(5) 0.056(4) -0.007(4) 0.024(4) -0.011(4)
O3 0.060(4) 0.064(5) 0.043(4) 0.007(3) 0.025(4) 0.014(4)
O4 0.044(4) 0.079(5) 0.061(5) 0.013(4) 0.029(4) 0.009(4)
O5 0.059(5) 0.053(4) 0.058(4) 0.008(4) 0.018(4) 0.000(3)
O6 0.029(3) 0.075(5) 0.044(4) 0.010(3) 0.012(3) -0.002(3)
O7 0.044(4) 0.052(4) 0.050(4) 0.000(3) 0.023(3) -0.007(3)
O8 0.040(4) 0.049(4) 0.045(4) -0.012(3) 0.018(3) -0.009(3)
N1 0.047(5) 0.045(5) 0.061(5) 0.002(4) 0.022(4) -0.001(4)
N2 0.038(4) 0.065(5) 0.046(4) -0.005(4) 0.023(4) 0.006(4)
N3 0.029(4) 0.070(5) 0.042(4) 0.008(4) 0.017(3) 0.006(4)
N4 0.035(4) 0.067(5) 0.046(4) 0.007(4) 0.018(4) 0.004(4)
C1 0.034(5) 0.045(5) 0.040(5) 0.001(4) 0.019(4) -0.004(4)
C2 0.030(5) 0.046(5) 0.047(5) 0.002(4) 0.017(4) 0.006(4)
C3 0.034(5) 0.079(7) 0.047(6) -0.009(5) 0.024(5) -0.007(5)
C4 0.033(5) 0.081(8) 0.048(6) -0.010(5) 0.008(5) 0.003(5)
C5 0.057(6) 0.059(6) 0.037(5) -0.005(4) 0.020(5) 0.010(5)
C6 0.040(5) 0.050(5) 0.045(5) 0.006(4) 0.023(4) 0.009(4)
C7 0.041(5) 0.050(5) 0.035(5) -0.008(4) 0.016(4) 0.004(4)
C8 0.033(5) 0.056(6) 0.038(5) -0.004(4) 0.015(4) 0.003(4)
C9 0.038(5) 0.051(6) 0.055(6) -0.019(5) 0.010(5) -0.011(5)
C10 0.048(6) 0.055(6) 0.048(5) -0.006(5) 0.023(5) -0.001(5)
C11 0.032(5) 0.045(5) 0.042(5) 0.000(4) 0.021(4) -0.001(4)
C12 0.030(5) 0.056(6) 0.031(4) -0.011(4) 0.015(4) -0.009(4)
C13 0.024(4) 0.075(7) 0.039(5) -0.006(5) 0.018(4) -0.013(5)
C14 0.038(5) 0.044(5) 0.043(5) 0.003(4) 0.017(4) -0.010(4)
C15 0.042(5) 0.050(6) 0.049(5) 0.003(4) 0.032(5) 0.009(4)
C16 0.041(5) 0.049(5) 0.039(5) 0.000(4) 0.021(4) 0.000(4)
C17 0.040(6) 0.054(6) 0.051(6) -0.005(5) 0.021(5) -0.002(4)
C18 0.047(6) 0.058(6) 0.059(6) 0.010(5) 0.033(5) 0.009(5)
C19 0.047(6) 0.053(6) 0.054(6) -0.005(5) 0.023(5) -0.006(5)
C20 0.036(6) 0.094(9) 0.067(7) -0.020(6) 0.024(5) 0.010(6)
C21 0.042(6) 0.049(6) 0.055(6) -0.010(5) 0.015(5) 0.006(4)
C22 0.056(7) 0.047(6) 0.079(8) 0.005(6) 0.027(6) 0.007(5)
C23 0.044(6) 0.070(7) 0.053(6) 0.007(5) 0.019(5) 0.012(5)
C24 0.042(6) 0.068(7) 0.054(6) 0.010(5) 0.029(5) 0.012(5)
C25 0.049(6) 0.056(6) 0.054(6) 0.005(5) 0.021(5) 0.009(5)
C26 0.057(7) 0.079(8) 0.053(6) 0.000(6) 0.020(6) 0.017(6)
C27 0.043(6) 0.075(7) 0.046(6) -0.001(5) 0.012(5) 0.009(5)
C28 0.041(6) 0.069(7) 0.038(5) 0.008(5) 0.021(4) 0.004(5)
C29 0.042(6) 0.083(8) 0.057(6) 0.023(6) 0.025(5) 0.006(5)
C30 0.049(7) 0.094(9) 0.049(6) 0.030(6) 0.016(5) 0.011(6)
S1 0.0453(14) 0.0572(15) 0.0546(15) 0.0139(12) 0.0287(12) 0.0063(11)

loop_
_atom_type_symbol
_atom_type_description
_atom_type_scat_dispersion_real
_atom_type_scat_dispersion_imag
_atom_type_scat_source
C C 0.0033 0.0016 'International Tables Vol C Tables 4.2.6.8 and 6.1.1.4'
H H 0.0000 0.0000 'International Tables Vol C Tables 4.2.6.8 and 6.1.1.4'
Cd Cd -0.8075 1.2024 'International Tables Vol C Tables 4.2.6.8 and 6.1.1.4'
N N 0.0061 0.0033 'International Tables Vol C Tables 4.2.6.8 and 6.1.1.4'
O O 0.0106 0.0060 'International Tables Vol C Tables 4.2.6.8 and 6.1.1.4'
S S 0.1246 0.1234 'International Tables Vol C Tables 4.2.6.8 and 6.1.1.4'

loop_
_geom_angle_atom_site_label_1
_geom_angle_atom_site_label_2
_geom_angle_atom_site_label_3
_geom_angle
_geom_angle_site_symmetry_1
_geom_angle_site_symmetry_3
O6 Cd1 O4 111.5(3) 3_576 1_455
O6 Cd1 N1 112.9(3) 3_576 .
O4 Cd1 N1 110.1(3) 1_455 .
O6 Cd1 O7 119.5(3) 3_576 .
O4 Cd1 O7 87.5(3) 1_455 .
N1 Cd1 O7 112.5(3) . .
N4 Cd2 O3 91.1(3) 2 3_676
N4 Cd2 O8 95.1(3) 2 .
O3 Cd2 O8 95.3(2) 3_676 .
N4 Cd2 O1 157.4(3) 2 .
O3 Cd2 O1 107.2(3) 3_676 .
O8 Cd2 O1 96.1(2) . .
N4 Cd2 O1 94.0(3) 2 3_676
O3 Cd2 O1 79.8(2) 3_676 3_676
O8 Cd2 O1 169.7(2) . 3_676
O1 Cd2 O1 77.0(2) . 3_676
N4 Cd2 O2 108.2(3) 2 .
O3 Cd2 O2 160.7(2) 3_676 .
O8 Cd2 O2 82.3(2) . .
O1 Cd2 O2 54.3(2) . .
O1 Cd2 O2 99.3(2) 3_676 .
C13 O1 Cd2 97.4(6) . .
C13 O1 Cd2 113.0(6) . 3_676
Cd2 O1 Cd2 103.0(2) . 3_676
C13 O2 Cd2 84.8(6) . .
C14 O3 Cd2 134.6(7) . 3_676
C14 O4 Cd1 122.9(6) . 1_655
C15 O6 Cd1 104.3(6) . 3_576
C16 O7 Cd1 102.7(6) . .
C16 O8 Cd2 130.6(6) . .
C17 N1 C18 106.0(9) . .
C17 N1 Cd1 128.0(7) . .
C18 N1 Cd1 124.2(7) . .
C17 N2 C19 107.4(8) . .
C17 N2 C20 126.1(9) . .
C19 N2 C20 126.4(10) . .
C28 N3 C30 105.0(8) . .
C28 N3 C27 128.4(9) . .
C30 N3 C27 126.6(9) . .
C28 N4 C29 105.9(8) . .
C28 N4 Cd2 124.2(7) . 2_545
C29 N4 Cd2 126.7(7) . 2_545
C2 C1 C6 118.8(8) . .
C2 C1 C13 122.0(8) . .
C6 C1 C13 119.2(8) . .
C1 C2 C3 119.1(9) . .
C1 C2 C14 123.2(8) . .
C3 C2 C14 117.7(8) . .
C4 C3 C2 121.3(9) . .
C4 C3 H3 119.4 . .
C2 C3 H3 119.4 . .
C3 C4 C5 119.5(9) . .
C3 C4 H4 120.2 . .
C5 C4 H4 120.2 . .
C6 C5 C4 120.1(10) . .
C6 C5 H5 120.0 . .
C4 C5 H5 120.0 . .
C5 C6 C1 121.1(9) . .
C5 C6 S1 117.5(8) . .
C1 C6 S1 121.3(7) . .
C8 C7 C12 118.8(9) . .
C8 C7 S1 121.7(7) . .
C12 C7 S1 119.4(7) . .
C7 C8 C9 121.3(9) . .
C7 C8 H8 119.3 . .
C9 C8 H8 119.3 . .
C10 C9 C8 119.1(9) . .
C10 C9 H9 120.5 . .
C8 C9 H9 120.5 . .
C9 C10 C11 120.6(10) . .
C9 C10 H10 119.7 . .
C11 C10 H10 119.7 . .
C12 C11 C10 119.2(8) . .
C12 C11 C15 122.7(8) . .
C10 C11 C15 118.0(8) . .
C11 C12 C7 120.9(8) . .
C11 C12 C16 121.8(8) . .
C7 C12 C16 117.3(8) . .
O2 C13 O1 122.9(9) . .
O2 C13 C1 119.6(9) . .
O1 C13 C1 117.4(8) . .
O3 C14 O4 124.3(9) . .
O3 C14 C2 120.8(9) . .
O4 C14 C2 115.0(8) . .
O5 C15 O6 125.0(9) . .
O5 C15 C11 120.6(9) . .
O6 C15 C11 114.3(8) . .
O8 C16 O7 120.8(9) . .
O8 C16 C12 122.5(8) . .
O7 C16 C12 116.6(8) . .
N1 C17 N2 110.6(9) . .
N1 C17 H17 124.7 . .
N2 C17 H17 124.7 . .
C19 C18 N1 110.1(9) . .
C19 C18 H18 124.9 . .
N1 C18 H18 124.9 . .
C18 C19 N2 106.0(9) . .
C18 C19 H19 127.0 . .
N2 C19 H19 127.0 . .
N2 C20 C21 111.7(8) . .
N2 C20 H20A 109.3 . .
C21 C20 H20A 109.3 . .
N2 C20 H20B 109.3 . .
C21 C20 H20B 109.3 . .
H20A C20 H20B 107.9 . .
C26 C21 C22 119.4(10) . .
C26 C21 C20 120.3(11) . .
C22 C21 C20 120.2(11) . .
C21 C22 C23 120.6(11) . .
C21 C22 H22 119.7 . .
C23 C22 H22 119.7 . .
C24 C23 C22 120.4(11) . .
C24 C23 H23 119.8 . .
C22 C23 H23 119.8 . .
C25 C24 C23 118.9(10) . .
C25 C24 C27 120.1(10) . .
C23 C24 C27 120.9(10) . .
C24 C25 C26 120.3(11) . .
C24 C25 H25 119.8 . .
C26 C25 H25 119.8 . .
C21 C26 C25 120.2(11) . .
C21 C26 H26 119.9 . .
C25 C26 H26 119.9 . .
N3 C27 C24 112.7(9) . .
N3 C27 H27A 109.1 . .
C24 C27 H27A 109.1 . .
N3 C27 H27B 109.1 . .
C24 C27 H27B 109.1 . .
H27A C27 H27B 107.8 . .
N4 C28 N3 112.9(9) . .
N4 C28 H28 123.5 . .
N3 C28 H28 123.5 . .
C30 C29 N4 108.7(9) . .
C30 C29 H29 125.7 . .
N4 C29 H29 125.7 . .
C29 C30 N3 107.5(9) . .
C29 C30 H30 126.3 . .
N3 C30 H30 126.3 . .
C7 S1 C6 101.2(5) . .

loop_
_geom_bond_atom_site_label_1
_geom_bond_atom_site_label_2
_geom_bond_distance
_geom_bond_site_symmetry_2
Cd1 O6 2.154(6) 3_576
Cd1 O4 2.198(7) 1_455
Cd1 N1 2.212(8) .
Cd1 O7 2.250(6) .
Cd2 N4 2.208(8) 2
Cd2 O3 2.250(7) 3_676
Cd2 O8 2.271(7) .
Cd2 O1 2.271(6) .
Cd2 O1 2.421(6) 3_676
Cd2 O2 2.564(8) .
O1 C13 1.282(12) .
O1 Cd2 2.421(6) 3_676
O2 C13 1.249(12) .
O3 C14 1.250(11) .
O3 Cd2 2.250(7) 3_676
O4 C14 1.275(11) .
O4 Cd1 2.198(7) 1_655
O5 C15 1.232(11) .
O6 C15 1.283(11) .
O6 Cd1 2.154(6) 3_576
O7 C16 1.267(11) .
O8 C16 1.254(11) .
N1 C17 1.326(13) .
N1 C18 1.368(13) .
N2 C17 1.337(13) .
N2 C19 1.384(13) .
N2 C20 1.471(12) .
N3 C28 1.321(11) .
N3 C30 1.371(14) .
N3 C27 1.458(12) .
N4 C28 1.294(12) .
N4 C29 1.354(13) .
N4 Cd2 2.208(8) 2_545
C1 C2 1.388(12) .
C1 C6 1.397(13) .
C1 C13 1.512(12) .
C2 C3 1.393(13) .
C2 C14 1.504(13) .
C3 C4 1.370(14) .
C3 H3 0.9300 .
C4 C5 1.376(14) .
C4 H4 0.9300 .
C5 C6 1.369(13) .
C5 H5 0.9300 .
C6 S1 1.799(9) .
C7 C8 1.385(13) .
C7 C12 1.388(12) .
C7 S1 1.773(10) .
C8 C9 1.392(14) .
C8 H8 0.9300 .
C9 C10 1.372(13) .
C9 H9 0.9300 .
C10 C11 1.405(13) .
C10 H10 0.9300 .
C11 C12 1.380(12) .
C11 C15 1.499(12) .
C12 C16 1.507(12) .
C17 H17 0.9300 .
C18 C19 1.337(14) .
C18 H18 0.9300 .
C19 H19 0.9300 .
C20 C21 1.512(14) .
C20 H20A 0.9700 .
C20 H20B 0.9700 .
C21 C26 1.367(16) .
C21 C22 1.370(16) .
C22 C23 1.381(15) .
C22 H22 0.9300 .
C23 C24 1.378(16) .
C23 H23 0.9300 .
C24 C25 1.375(14) .
C24 C27 1.516(14) .
C25 C26 1.392(15) .
C25 H25 0.9300 .
C26 H26 0.9300 .
C27 H27A 0.9700 .
C27 H27B 0.9700 .
C28 H28 0.9300 .
C29 C30 1.334(14) .
C29 H29 0.9300 .
C30 H30 0.9300 .

loop_
_geom_torsion_atom_site_label_1
_geom_torsion_atom_site_label_2
_geom_torsion_atom_site_label_3
_geom_torsion_atom_site_label_4
_geom_torsion
_geom_torsion_site_symmetry_1
_geom_torsion_site_symmetry_4
N4 Cd2 O1 C13 -47.5(10) 2 .
O3 Cd2 O1 C13 169.4(5) 3_676 .
O8 Cd2 O1 C13 71.9(6) . .
O1 Cd2 O1 C13 -115.8(6) 3_676 .
O2 Cd2 O1 C13 -4.1(5) . .
N4 Cd2 O1 Cd2 68.3(8) 2 3_676
O3 Cd2 O1 Cd2 -74.8(3) 3_676 3_676
O8 Cd2 O1 Cd2 -172.3(3) . 3_676
O1 Cd2 O1 Cd2 0.0 3_676 3_676
O2 Cd2 O1 Cd2 111.7(4) . 3_676
N4 Cd2 O2 C13 168.1(5) 2 .
O3 Cd2 O2 C13 -14.9(11) 3_676 .
O8 Cd2 O2 C13 -98.9(5) . .
O1 Cd2 O2 C13 4.2(5) . .
O1 Cd2 O2 C13 70.8(6) 3_676 .
O6 Cd1 O7 C16 -61.1(6) 3_576 .
O4 Cd1 O7 C16 -174.5(6) 1_455 .
N1 Cd1 O7 C16 74.8(6) . .
N4 Cd2 O8 C16 -163.0(8) 2 .
O3 Cd2 O8 C16 -71.4(8) 3_676 .
O1 Cd2 O8 C16 36.6(8) . .
O1 Cd2 O8 C16 -10.1(17) 3_676 .
O2 Cd2 O8 C16 89.3(8) . .
O6 Cd1 N1 C17 90.0(8) 3_576 .
O4 Cd1 N1 C17 -144.7(8) 1_455 .
O7 Cd1 N1 C17 -48.9(9) . .
O6 Cd1 N1 C18 -72.1(9) 3_576 .
O4 Cd1 N1 C18 53.2(9) 1_455 .
O7 Cd1 N1 C18 149.0(8) . .
C6 C1 C2 C3 -1.7(14) . .
C13 C1 C2 C3 -179.5(9) . .
C6 C1 C2 C14 177.9(9) . .
C13 C1 C2 C14 0.0(15) . .
C1 C2 C3 C4 3.8(16) . .
C14 C2 C3 C4 -175.8(10) . .
C2 C3 C4 C5 -3.3(17) . .
C3 C4 C5 C6 0.8(17) . .
C4 C5 C6 C1 1.2(16) . .
C4 C5 C6 S1 177.9(8) . .
C2 C1 C6 C5 -0.8(15) . .
C13 C1 C6 C5 177.2(9) . .
C2 C1 C6 S1 -177.3(7) . .
C13 C1 C6 S1 0.6(13) . .
C12 C7 C8 C9 -1.2(14) . .
S1 C7 C8 C9 178.7(8) . .
C7 C8 C9 C10 -0.3(15) . .
C8 C9 C10 C11 2.8(16) . .
C9 C10 C11 C12 -3.9(14) . .
C9 C10 C11 C15 179.2(9) . .
C10 C11 C12 C7 2.4(14) . .
C15 C11 C12 C7 179.2(8) . .
C10 C11 C12 C16 -178.2(8) . .
C15 C11 C12 C16 -1.4(14) . .
C8 C7 C12 C11 0.1(14) . .
S1 C7 C12 C11 -179.8(7) . .
C8 C7 C12 C16 -179.4(8) . .
S1 C7 C12 C16 0.8(11) . .
Cd2 O2 C13 O1 -7.3(9) . .
Cd2 O2 C13 C1 168.3(8) . .
Cd2 O1 C13 O2 8.2(10) . .
Cd2 O1 C13 O2 -99.4(9) 3_676 .
Cd2 O1 C13 C1 -167.4(7) . .
Cd2 O1 C13 C1 85.0(8) 3_676 .
C2 C1 C13 O2 93.7(11) . .
C6 C1 C13 O2 -84.1(12) . .
C2 C1 C13 O1 -90.5(12) . .
C6 C1 C13 O1 91.7(11) . .
Cd2 O3 C14 O4 -121.6(10) 3_676 .
Cd2 O3 C14 C2 58.6(12) 3_676 .
Cd1 O4 C14 O3 13.0(13) 1_655 .
Cd1 O4 C14 C2 -167.1(6) 1_655 .
C1 C2 C14 O3 15.6(14) . .
C3 C2 C14 O3 -164.9(9) . .
C1 C2 C14 O4 -164.3(9) . .
C3 C2 C14 O4 15.3(13) . .
Cd1 O6 C15 O5 18.2(11) 3_576 .
Cd1 O6 C15 C11 -161.3(6) 3_576 .
C12 C11 C15 O5 -162.8(9) . .
C10 C11 C15 O5 14.1(13) . .
C12 C11 C15 O6 16.7(13) . .
C10 C11 C15 O6 -166.5(8) . .
Cd2 O8 C16 O7 -176.5(6) . .
Cd2 O8 C16 C12 -0.2(13) . .
Cd1 O7 C16 O8 -6.2(10) . .
Cd1 O7 C16 C12 177.3(6) . .
C11 C12 C16 O8 83.3(12) . .
C7 C12 C16 O8 -97.3(11) . .
C11 C12 C16 O7 -100.3(11) . .
C7 C12 C16 O7 79.1(11) . .
C18 N1 C17 N2 -0.6(11) . .
Cd1 N1 C17 N2 -165.3(6) . .
C19 N2 C17 N1 -0.2(11) . .
C20 N2 C17 N1 -177.3(9) . .
C17 N1 C18 C19 1.3(12) . .
Cd1 N1 C18 C19 166.7(7) . .
N1 C18 C19 N2 -1.5(12) . .
C17 N2 C19 C18 1.0(11) . .
C20 N2 C19 C18 178.1(10) . .
C17 N2 C20 C21 -128.8(11) . .
C19 N2 C20 C21 54.7(15) . .
N2 C20 C21 C26 -93.8(13) . .
N2 C20 C21 C22 87.5(14) . .
C26 C21 C22 C23 2.3(17) . .
C20 C21 C22 C23 -178.9(10) . .
C21 C22 C23 C24 -0.5(17) . .
C22 C23 C24 C25 -1.1(15) . .
C22 C23 C24 C27 -179.8(10) . .
C23 C24 C25 C26 0.9(15) . .
C27 C24 C25 C26 179.6(10) . .
C22 C21 C26 C25 -2.5(17) . .
C20 C21 C26 C25 178.8(10) . .
C24 C25 C26 C21 0.9(17) . .
C28 N3 C27 C24 123.0(12) . .
C30 N3 C27 C24 -57.0(15) . .
C25 C24 C27 N3 94.5(12) . .
C23 C24 C27 N3 -86.9(13) . .
C29 N4 C28 N3 1.1(13) . .
Cd2 N4 C28 N3 162.2(7) 2_545 .
C30 N3 C28 N4 -1.1(13) . .
C27 N3 C28 N4 179.0(10) . .
C28 N4 C29 C30 -0.7(13) . .
Cd2 N4 C29 C30 -161.1(8) 2_545 .
N4 C29 C30 N3 0.1(14) . .
C28 N3 C30 C29 0.6(13) . .
C27 N3 C30 C29 -179.5(11) . .
C8 C7 S1 C6 -46.3(9) . .
C12 C7 S1 C6 133.5(8) . .
C5 C6 S1 C7 113.2(8) . .
C1 C6 S1 C7 -70.1(9) . .
